data_1504894
loop_
_publ_author_name
'Smith, 3rd, Amos B'
'Liu, Zhuqing'

_publ_section_title
;
 Total synthesis of (-)-aplaminal.
;
_journal_issue 19
_journal_name_full 'Organic letters'
_journal_page_first 4363
_journal_page_last 4365
_journal_paper_doi 10.1021/ol801794f
_journal_volume 10
_journal_year 2008
_chemical_formula_sum 'C23 H26 N2 O7'
_chemical_formula_weight 442.46
_space_group_IT_number 2
_symmetry_cell_setting triclinic
_symmetry_Int_Tables_number 2
_symmetry_space_group_name_Hall '-P 1'
_symmetry_space_group_name_H-M 'P -1'
_atom_sites_solution_hydrogens geom
_atom_sites_solution_primary direct
_audit_creation_method SHELXL-97
_cell_angle_alpha 74.793(8)
_cell_angle_beta 78.913(9)
_cell_angle_gamma 74.581(7)
_cell_formula_units_Z 2
_cell_length_a 8.1331(8)
_cell_length_b 10.3107(9)
_cell_length_c 13.9669(13)
_cell_measurement_temperature 143(1)
_cell_volume 1080.05(18)
_computing_data_collection 'CrystalClear (Rigaku, 1999)'
_computing_data_reduction 'CrystalClear (Rigaku, 1999)'
_computing_structure_refinement 'SHELXL-97 (Sheldrick, 1997)'
_computing_structure_solution 'SIR97 (Altomare, 1999)'
_diffrn_ambient_temperature 143(1)
_diffrn_measured_fraction_theta_full 0.992
_diffrn_measured_fraction_theta_max 0.992
_diffrn_measurement_device 'CCD Area Detector'
_diffrn_measurement_device_type 'Rigaku Mercury'
_diffrn_measurement_method 'phi and omega rotations'
_diffrn_radiation_monochromator graphite
_diffrn_radiation_source 'rotating anode'
_diffrn_radiation_type MoK\a
_diffrn_radiation_wavelength 0.71073
_diffrn_reflns_av_R_equivalents 0.0215
_diffrn_reflns_av_sigmaI/netI 0.0311
_diffrn_reflns_limit_h_max 9
_diffrn_reflns_limit_h_min -8
_diffrn_reflns_limit_k_max 11
_diffrn_reflns_limit_k_min -12
_diffrn_reflns_limit_l_max 16
_diffrn_reflns_limit_l_min -15
_diffrn_reflns_number 9273
_diffrn_reflns_theta_full 25.01
_diffrn_reflns_theta_max 25.01
_diffrn_reflns_theta_min 2.62
_exptl_absorpt_coefficient_mu 0.101
_exptl_absorpt_correction_T_max 1.0000
_exptl_absorpt_correction_T_min 0.8308
_exptl_absorpt_correction_type multi-scan
_exptl_crystal_density_diffrn 1.361
_exptl_crystal_density_method 'not measured'
_exptl_crystal_F_000 468
_exptl_crystal_size_max 0.42
_exptl_crystal_size_mid 0.12
_exptl_crystal_size_min 0.05
_refine_diff_density_max 0.592
_refine_diff_density_min -0.303
_refine_diff_density_rms 0.049
_refine_ls_extinction_method none
_refine_ls_goodness_of_fit_ref 1.065
_refine_ls_hydrogen_treatment constr
_refine_ls_matrix_type full
_refine_ls_number_parameters 293
_refine_ls_number_reflns 3788
_refine_ls_number_restraints 0
_refine_ls_restrained_S_all 1.065
_refine_ls_R_factor_all 0.0607
_refine_ls_R_factor_gt 0.0473
_refine_ls_shift/su_max 0.000
_refine_ls_shift/su_mean 0.000
_refine_ls_structure_factor_coef Fsqd
_refine_ls_weighting_details 'calc w=1/[\s^2^(Fo^2^)+(0.0688P)^2^+0.3562P] where P=(Fo^2^+2Fc^2^)/3'
_refine_ls_weighting_scheme calc
_refine_ls_wR_factor_gt 0.1180
_refine_ls_wR_factor_ref 0.1296
_reflns_number_gt 3031
_reflns_number_total 3788
_reflns_threshold_expression >2sigma(I)
_cod_data_source_file ol801794f_si_002.cif
_cod_data_source_block shelxl
_cod_depositor_comments
;
The following automatic conversions were performed:
'_atom_site_symetry_multiplicity' tag replaced with
'_atom_site_symmetry_multiplicity'.

Automatic conversion script
Id: cif_correct_tags 1440 2010-10-19 06:21:57Z saulius 

The following automatic conversions were performed:

'_exptl_absorpt_correction_type' value 'Multi-scan' changed to
'multi-scan' according to
/home/saulius/struct/CIF-dictionaries/cif_core.dic dictionary named
'cif_core.dic' version 2.4.1 from 2010-06-29.

Automatic conversion script
Id: cif_fix_values 1715 2011-07-08 13:25:40Z adriana 
;
_cod_original_cell_volume 1080.05(17)
_cod_original_sg_symbol_H-M 'P -1       '
_cod_database_code 1504894

loop_
_symmetry_equiv_pos_as_xyz
'x, y, z'
'-x, -y, -z'

loop_
_atom_site_label
_atom_site_type_symbol
_atom_site_fract_x
_atom_site_fract_y
_atom_site_fract_z
_atom_site_U_iso_or_equiv
_atom_site_adp_type
_atom_site_occupancy
_atom_site_symmetry_multiplicity
_atom_site_calc_flag
_atom_site_refinement_flags
C1 C 0.5762(2) 0.70010(18) 0.54019(12) 0.0218(4) Uani 1 1 d .
C2 C 0.6813(3) 0.7840(2) 0.37092(14) 0.0330(5) Uani 1 1 d .
H2 H 0.5762 0.8358 0.3416 0.044 Uiso 1 1 calc R
C3 C 0.7265(2) 0.86684(19) 0.43241(12) 0.0241(4) Uani 1 1 d .
H3A H 0.8496 0.8450 0.4342 0.032 Uiso 1 1 calc R
H3B H 0.6882 0.9651 0.4056 0.032 Uiso 1 1 calc R
C4 C 0.6641(2) 0.86568(18) 0.61394(13) 0.0225(4) Uani 1 1 d .
C5 C 0.5920(2) 0.81605(19) 0.71255(13) 0.0263(4) Uani 1 1 d .
H5 H 0.5198 0.7555 0.7245 0.035 Uiso 1 1 calc R
C6 C 0.6275(2) 0.8562(2) 0.79150(13) 0.0278(4) Uani 1 1 d .
H6 H 0.5806 0.8207 0.8562 0.037 Uiso 1 1 calc R
C7 C 0.7319(2) 0.94895(19) 0.77650(13) 0.0269(4) Uani 1 1 d .
C8 C 0.8005(2) 1.00038(19) 0.67895(13) 0.0266(4) Uani 1 1 d .
H8 H 0.8702 1.0627 0.6674 0.035 Uiso 1 1 calc R
C9 C 0.7672(2) 0.96079(19) 0.59903(13) 0.0245(4) Uani 1 1 d .
H9 H 0.8136 0.9975 0.5345 0.033 Uiso 1 1 calc R
C10 C 0.7742(3) 0.9934(2) 0.85976(14) 0.0302(4) Uani 1 1 d .
C11 C 0.7414(3) 0.9650(2) 1.03572(15) 0.0444(6) Uani 1 1 d .
H11A H 0.8638 0.9455 1.0348 0.067 Uiso 1 1 calc R
H11B H 0.6917 0.9111 1.0958 0.067 Uiso 1 1 calc R
H11C H 0.6939 1.0614 1.0337 0.067 Uiso 1 1 calc R
C12 C 0.6621(2) 0.57741(19) 0.61993(13) 0.0237(4) Uani 1 1 d .
C13 C 0.6218(3) 0.3786(2) 0.74340(15) 0.0374(5) Uani 1 1 d .
H13A H 0.7104 0.3175 0.7097 0.056 Uiso 1 1 calc R
H13B H 0.5319 0.3324 0.7776 0.056 Uiso 1 1 calc R
H13C H 0.6695 0.4055 0.7910 0.056 Uiso 1 1 calc R
C14 C 0.3784(2) 0.72442(18) 0.56424(12) 0.0220(4) Uani 1 1 d .
C15 C 0.1352(2) 0.6552(2) 0.54463(16) 0.0348(5) Uani 1 1 d .
H15A H 0.1165 0.5997 0.6109 0.052 Uiso 1 1 calc R
H15B H 0.0975 0.6188 0.4982 0.052 Uiso 1 1 calc R
H15C H 0.0713 0.7484 0.5429 0.052 Uiso 1 1 calc R
C16 C 0.8210(3) 0.7475(2) 0.29023(14) 0.0358(5) Uani 1 1 d .
H16A H 0.8450 0.8309 0.2442 0.048 Uiso 1 1 calc R
H16B H 0.9251 0.6957 0.3189 0.048 Uiso 1 1 calc R
C17 C 0.9126(3) 0.6015(2) 0.17671(15) 0.0349(5) Uani 1 1 d .
H17A H 1.0006 0.5444 0.2176 0.046 Uiso 1 1 calc R
H17B H 0.9619 0.6709 0.1268 0.046 Uiso 1 1 calc R
C18 C 0.8522(3) 0.5142(2) 0.12623(14) 0.0310(5) Uani 1 1 d .
C19 C 0.8761(3) 0.3727(2) 0.16280(15) 0.0406(5) Uani 1 1 d .
H19 H 0.9297 0.3310 0.2199 0.054 Uiso 1 1 calc R
C20 C 0.8207(3) 0.2928(2) 0.11508(17) 0.0470(6) Uani 1 1 d .
H20 H 0.8372 0.1980 0.1402 0.062 Uiso 1 1 calc R
C21 C 0.7413(3) 0.3541(2) 0.03028(17) 0.0443(6) Uani 1 1 d .
H21 H 0.7040 0.3008 -0.0018 0.059 Uiso 1 1 calc R
C22 C 0.7173(3) 0.4944(2) -0.00668(16) 0.0397(5) Uani 1 1 d .
H22 H 0.6638 0.5358 -0.0638 0.053 Uiso 1 1 calc R
C23 C 0.7723(3) 0.5739(2) 0.04087(14) 0.0342(5) Uani 1 1 d .
H23 H 0.7556 0.6686 0.0153 0.045 Uiso 1 1 calc R
N1 N 0.6470(2) 0.66360(17) 0.44462(11) 0.0296(4) Uani 1 1 d .
N2 N 0.63404(19) 0.82489(15) 0.53279(10) 0.0230(4) Uani 1 1 d .
O1 O 0.70349(19) 0.93079(15) 0.94964(9) 0.0356(4) Uani 1 1 d .
O2 O 0.8604(2) 1.07570(17) 0.85044(11) 0.0464(4) Uani 1 1 d .
O3 O 0.55140(16) 0.50115(13) 0.67025(9) 0.0267(3) Uani 1 1 d .
O4 O 0.81008(18) 0.55375(15) 0.63102(11) 0.0389(4) Uani 1 1 d .
O5 O 0.31756(16) 0.65306(13) 0.51720(9) 0.0274(3) Uani 1 1 d .
O6 O 0.29088(16) 0.79687(13) 0.61869(9) 0.0275(3) Uani 1 1 d .
O7 O 0.76933(17) 0.66688(15) 0.23810(9) 0.0318(3) Uani 1 1 d .
H1 H 0.5829 0.6101 0.4202 0.040 Uiso 1 1 d .

loop_
_atom_site_aniso_label
_atom_site_aniso_U_11
_atom_site_aniso_U_22
_atom_site_aniso_U_33
_atom_site_aniso_U_23
_atom_site_aniso_U_13
_atom_site_aniso_U_12
C1 0.0219(10) 0.0205(9) 0.0251(9) -0.0072(7) -0.0012(7) -0.0075(8)
C2 0.0395(12) 0.0333(11) 0.0305(10) -0.0088(8) 0.0018(8) -0.0182(10)
C3 0.0238(10) 0.0241(10) 0.0253(9) -0.0055(7) -0.0013(7) -0.0087(8)
C4 0.0207(10) 0.0204(9) 0.0268(9) -0.0068(7) -0.0043(7) -0.0031(7)
C5 0.0271(10) 0.0260(10) 0.0291(9) -0.0072(8) -0.0008(7) -0.0127(8)
C6 0.0306(11) 0.0271(10) 0.0262(9) -0.0045(8) -0.0034(8) -0.0091(8)
C7 0.0282(11) 0.0247(10) 0.0302(10) -0.0066(8) -0.0078(8) -0.0068(8)
C8 0.0255(10) 0.0241(10) 0.0338(10) -0.0062(8) -0.0068(8) -0.0095(8)
C9 0.0241(10) 0.0217(9) 0.0270(9) -0.0040(7) -0.0031(7) -0.0055(8)
C10 0.0348(11) 0.0255(10) 0.0317(10) -0.0054(8) -0.0091(8) -0.0069(9)
C11 0.0645(16) 0.0454(14) 0.0325(11) -0.0130(10) -0.0132(10) -0.0190(12)
C12 0.0212(10) 0.0227(10) 0.0281(9) -0.0075(7) -0.0014(7) -0.0060(8)
C13 0.0385(12) 0.0311(12) 0.0384(11) 0.0093(9) -0.0154(9) -0.0105(9)
C14 0.0238(10) 0.0176(9) 0.0239(9) -0.0012(7) -0.0046(7) -0.0059(8)
C15 0.0186(10) 0.0387(12) 0.0518(12) -0.0172(10) -0.0067(8) -0.0058(9)
C16 0.0421(13) 0.0442(13) 0.0285(10) -0.0140(9) 0.0038(9) -0.0229(10)
C17 0.0271(11) 0.0424(13) 0.0368(11) -0.0159(9) 0.0009(8) -0.0071(9)
C18 0.0265(11) 0.0356(12) 0.0302(10) -0.0130(8) 0.0050(8) -0.0064(9)
C19 0.0461(14) 0.0388(13) 0.0325(11) -0.0041(9) -0.0008(9) -0.0093(10)
C20 0.0601(16) 0.0322(12) 0.0478(13) -0.0110(10) 0.0039(11) -0.0149(11)
C21 0.0497(14) 0.0447(14) 0.0463(13) -0.0206(10) 0.0018(10) -0.0192(11)
C22 0.0402(13) 0.0418(13) 0.0404(12) -0.0146(10) -0.0064(9) -0.0087(10)
C23 0.0356(12) 0.0301(11) 0.0368(11) -0.0121(9) -0.0021(8) -0.0048(9)
N1 0.0384(10) 0.0303(9) 0.0246(8) -0.0100(7) 0.0045(7) -0.0177(8)
N2 0.0267(9) 0.0230(8) 0.0228(7) -0.0069(6) 0.0002(6) -0.0123(7)
O1 0.0498(9) 0.0374(8) 0.0274(7) -0.0101(6) -0.0092(6) -0.0172(7)
O2 0.0654(11) 0.0490(10) 0.0397(8) -0.0065(7) -0.0147(7) -0.0360(9)
O3 0.0253(7) 0.0237(7) 0.0301(7) 0.0019(5) -0.0073(5) -0.0092(6)
O4 0.0228(8) 0.0357(8) 0.0548(9) 0.0027(7) -0.0107(6) -0.0096(6)
O5 0.0203(7) 0.0279(7) 0.0385(7) -0.0134(6) -0.0057(5) -0.0059(6)
O6 0.0243(7) 0.0250(7) 0.0331(7) -0.0101(6) -0.0007(5) -0.0042(6)
O7 0.0293(8) 0.0414(8) 0.0314(7) -0.0184(6) 0.0038(6) -0.0144(6)

loop_
_atom_type_symbol
_atom_type_description
_atom_type_scat_dispersion_real
_atom_type_scat_dispersion_imag
_atom_type_scat_source
C C 0.0033 0.0016 'International Tables Vol C Tables 4.2.6.8 and 6.1.1.4'
H H 0.0000 0.0000 'International Tables Vol C Tables 4.2.6.8 and 6.1.1.4'
N N 0.0061 0.0033 'International Tables Vol C Tables 4.2.6.8 and 6.1.1.4'
O O 0.0106 0.0060 'International Tables Vol C Tables 4.2.6.8 and 6.1.1.4'

loop_
_geom_angle_atom_site_label_1
_geom_angle_atom_site_label_2
_geom_angle_atom_site_label_3
_geom_angle
N1 C1 N2 103.64(13)
N1 C1 C14 114.78(15)
N2 C1 C14 111.35(14)
N1 C1 C12 105.28(14)
N2 C1 C12 111.67(14)
C14 C1 C12 109.88(13)
N1 C2 C16 112.08(18)
N1 C2 C3 102.91(14)
C16 C2 C3 113.17(16)
N2 C3 C2 104.00(14)
N2 C4 C9 120.16(15)
N2 C4 C5 122.12(16)
C9 C4 C5 117.71(16)
C6 C5 C4 120.63(17)
C5 C6 C7 121.42(17)
C8 C7 C6 118.09(17)
C8 C7 C10 119.05(17)
C6 C7 C10 122.86(17)
C9 C8 C7 121.33(17)
C8 C9 C4 120.78(16)
O2 C10 O1 122.76(17)
O2 C10 C7 125.32(18)
O1 C10 C7 111.92(16)
O4 C12 O3 125.28(17)
O4 C12 C1 123.58(16)
O3 C12 C1 111.09(15)
O6 C14 O5 124.57(16)
O6 C14 C1 124.57(16)
O5 C14 C1 110.85(15)
O7 C16 C2 109.30(16)
O7 C17 C18 108.97(16)
C23 C18 C19 118.5(2)
C23 C18 C17 120.33(19)
C19 C18 C17 121.16(19)
C18 C19 C20 120.7(2)
C21 C20 C19 119.9(2)
C22 C21 C20 119.8(2)
C21 C22 C23 120.2(2)
C22 C23 C18 120.8(2)
C2 N1 C1 109.82(15)
C4 N2 C1 124.41(14)
C4 N2 C3 120.51(14)
C1 N2 C3 110.18(13)
C10 O1 C11 115.91(16)
C12 O3 C13 115.50(14)
C14 O5 C15 115.13(14)
C16 O7 C17 111.17(15)

loop_
_geom_bond_atom_site_label_1
_geom_bond_atom_site_label_2
_geom_bond_distance
C1 N1 1.452(2)
C1 N2 1.456(2)
C1 C14 1.545(3)
C1 C12 1.555(2)
C2 N1 1.443(2)
C2 C16 1.485(3)
C2 C3 1.508(3)
C3 N2 1.472(2)
C4 N2 1.390(2)
C4 C9 1.404(3)
C4 C5 1.408(2)
C5 C6 1.377(3)
C6 C7 1.392(3)
C7 C8 1.391(3)
C7 C10 1.482(3)
C8 C9 1.378(3)
C10 O2 1.205(2)
C10 O1 1.348(2)
C11 O1 1.445(2)
C12 O4 1.195(2)
C12 O3 1.329(2)
C13 O3 1.460(2)
C14 O6 1.204(2)
C14 O5 1.338(2)
C15 O5 1.454(2)
C16 O7 1.421(2)
C17 O7 1.431(2)
C17 C18 1.500(3)
C18 C23 1.387(3)
C18 C19 1.387(3)
C19 C20 1.388(3)
C20 C21 1.380(3)
C21 C22 1.376(3)
C22 C23 1.382(3)

loop_
_geom_hbond_atom_site_label_D
_geom_hbond_atom_site_label_H
_geom_hbond_atom_site_label_A
_geom_hbond_distance_DH
_geom_hbond_distance_HA
_geom_hbond_distance_DA
_geom_hbond_angle_DHA
_geom_hbond_site_symmetry_A
N1 H1 O3 1.01 2.46 3.456(2) 169.5 2_666
N1 H1 O5 1.01 2.58 3.110(2) 112.9 2_666
